data_7017524
loop_
_publ_author_name
'Sicking, Constantin'
'Mix, Andreas'
'Neumann, Beate'
'Stammler, Hans-Georg'
'Mitzel, Norbert W.'

_publ_section_title
;
 Silylation products of cyclic tri-aminal carbanions and their lithiation.
;
_journal_issue 1
_journal_name_full 'Dalton transactions (Cambridge, England : 2003)'
_journal_page_first 104
_journal_page_last 111
_journal_paper_doi 10.1039/c1dt10943j
_journal_volume 41
_journal_year 2012
_chemical_formula_moiety 'C6 H15 N3'
_chemical_formula_sum 'C6 H15 N3'
_chemical_formula_weight 129.21
_chemical_name_systematic ?
_space_group_IT_number 14
_symmetry_cell_setting monoclinic
_symmetry_space_group_name_Hall '-P 2yn'
_symmetry_space_group_name_H-M 'P 1 21/n 1'
_atom_sites_solution_hydrogens geom
_atom_sites_solution_primary direct
_atom_sites_solution_secondary difmap
_audit_creation_method SHELXL-97
_cell_angle_alpha 90.00
_cell_angle_beta 95.5696(9)
_cell_angle_gamma 90.00
_cell_formula_units_Z 16
_cell_length_a 11.5902(2)
_cell_length_b 18.9804(3)
_cell_length_c 14.0480(2)
_cell_measurement_reflns_used 63369
_cell_measurement_temperature 100(2)
_cell_measurement_theta_max 30.034
_cell_measurement_theta_min 2.910
_cell_volume 3075.78(8)
_computing_cell_refinement 'HKL Scalepack (Otwinowski & Minor 1997)'
_computing_data_collection 'Collect, Bruker AXS, 2004'
_computing_data_reduction 'Denzo and Scalepack (Otwinowski & Minor, 1997)'
_computing_molecular_graphics 'SHELXTL-PLUS (1990)'
_computing_publication_material 'SHELXL-97 (Sheldrick, 1997)'
_computing_structure_refinement 'SHELXL-97 (Sheldrick, 1997)'
_computing_structure_solution 'SHELXS-97 (Sheldrick, 1990)'
_diffrn_ambient_temperature 100(2)
_diffrn_measured_fraction_theta_full 0.994
_diffrn_measured_fraction_theta_max 0.994
_diffrn_measurement_device_type KappaCCD
_diffrn_measurement_method CCD
_diffrn_radiation_monochromator graphite
_diffrn_radiation_source 'fine-focus sealed tube'
_diffrn_radiation_type MoK\a
_diffrn_radiation_wavelength 0.71073
_diffrn_reflns_av_R_equivalents 0.041
_diffrn_reflns_av_sigmaI/netI 0.0194
_diffrn_reflns_limit_h_max 16
_diffrn_reflns_limit_h_min 0
_diffrn_reflns_limit_k_max 26
_diffrn_reflns_limit_k_min 0
_diffrn_reflns_limit_l_max 19
_diffrn_reflns_limit_l_min -19
_diffrn_reflns_number 78902
_diffrn_reflns_theta_full 30.00
_diffrn_reflns_theta_max 30.00
_diffrn_reflns_theta_min 3.06
_exptl_absorpt_coefficient_mu 0.071
_exptl_absorpt_correction_T_max 0.9824
_exptl_absorpt_correction_T_min 0.9824
_exptl_absorpt_correction_type multi-scan
_exptl_absorpt_process_details 'Denzo and Scalepack (Otwinowski & Minor, 1997)'
_exptl_crystal_colour colourless
_exptl_crystal_density_diffrn 1.116
_exptl_crystal_density_method 'not measured'
_exptl_crystal_description capillary
_exptl_crystal_F_000 1152
_exptl_crystal_size_max 0.25
_exptl_crystal_size_mid 0.25
_exptl_crystal_size_min 0.25
_refine_diff_density_max 0.251
_refine_diff_density_min -0.202
_refine_diff_density_rms 0.036
_refine_ls_extinction_method none
_refine_ls_goodness_of_fit_ref 1.010
_refine_ls_hydrogen_treatment refall
_refine_ls_matrix_type full
_refine_ls_number_parameters 565
_refine_ls_number_reflns 8927
_refine_ls_number_restraints 0
_refine_ls_restrained_S_all 1.010
_refine_ls_R_factor_all 0.0565
_refine_ls_R_factor_gt 0.0409
_refine_ls_shift/su_max 0.001
_refine_ls_shift/su_mean 0.000
_refine_ls_structure_factor_coef Fsqd
_refine_ls_weighting_details 'calc w=1/[\s^2^(Fo^2^)+(0.0522P)^2^+0.6457P] where P=(Fo^2^+2Fc^2^)/3'
_refine_ls_weighting_scheme calc
_refine_ls_wR_factor_gt 0.1025
_refine_ls_wR_factor_ref 0.1158
_reflns_number_gt 6917
_reflns_number_total 8927
_reflns_threshold_expression >2sigma(I)
_cod_data_source_file c1dt10943j.txt
_cod_data_source_block TMTAC
_cod_depositor_comments
;
The following automatic conversions were performed:

'_symmetry_cell_setting' value 'Monoclinic' changed to 'monoclinic'
according to /home/saulius/struct/CIF-dictionaries/cif_core.dic
dictionary named 'cif_core.dic' version 2.4.1 from 2010-06-29.

Automatic conversion script
Id: cif_fix_values 1715 2011-07-08 13:25:40Z adriana 
;
_cod_original_sg_symbol_H-M 'P 21/n'
_cod_database_code 7017524

loop_
_symmetry_equiv_pos_as_xyz
'x, y, z'
'-x+1/2, y+1/2, -z+1/2'
'-x, -y, -z'
'x-1/2, -y-1/2, z-1/2'

loop_
_atom_site_label
_atom_site_type_symbol
_atom_site_fract_x
_atom_site_fract_y
_atom_site_fract_z
_atom_site_U_iso_or_equiv
_atom_site_adp_type
_atom_site_occupancy
_atom_site_symmetry_multiplicity
_atom_site_calc_flag
N1 N 0.34217(6) 0.34928(3) 0.62394(5) 0.01935(14) Uani 1 1 d
N2 N 0.26177(6) 0.40235(3) 0.75997(5) 0.01914(14) Uani 1 1 d
N3 N 0.15679(6) 0.40919(3) 0.60508(5) 0.01905(14) Uani 1 1 d
N4 N 0.32731(6) 0.09177(3) 0.62492(5) 0.01961(14) Uani 1 1 d
N5 N 0.25291(6) 0.15406(4) 0.75623(5) 0.02014(14) Uani 1 1 d
N6 N 0.15049(6) 0.16010(3) 0.59947(5) 0.01837(14) Uani 1 1 d
N7 N 0.36730(6) 0.46560(4) 0.19543(5) 0.02139(14) Uani 1 1 d
N8 N 0.29206(6) 0.53446(3) 0.32065(5) 0.01776(13) Uani 1 1 d
N9 N 0.19009(6) 0.53262(4) 0.16407(5) 0.01877(14) Uani 1 1 d
N10 N 0.11851(6) 0.22525(3) 0.31430(5) 0.01785(13) Uani 1 1 d
N11 N 0.30616(6) 0.28205(3) 0.33765(5) 0.01740(13) Uani 1 1 d
N12 N 0.20233(6) 0.28011(3) 0.18171(5) 0.01837(14) Uani 1 1 d
C1 C 0.33113(7) 0.34403(4) 0.72594(6) 0.02016(16) Uani 1 1 d
H1A H 0.4099(9) 0.3455(5) 0.7616(8) 0.027(3) Uiso 1 1 d
H1B H 0.2941(8) 0.2975(6) 0.7382(7) 0.022(2) Uiso 1 1 d
C2 C 0.14722(7) 0.40151(4) 0.70708(6) 0.01947(15) Uani 1 1 d
H2A H 0.1049(10) 0.3558(6) 0.7213(8) 0.031(3) Uiso 1 1 d
H2B H 0.1016(9) 0.4419(6) 0.7298(7) 0.023(2) Uiso 1 1 d
C3 C 0.22719(7) 0.35078(4) 0.57268(6) 0.01993(15) Uani 1 1 d
H3A H 0.1899(9) 0.3041(6) 0.5840(7) 0.028(3) Uiso 1 1 d
H3B H 0.2339(9) 0.3579(6) 0.5046(8) 0.028(3) Uiso 1 1 d
C4 C 0.41335(7) 0.40944(4) 0.60039(6) 0.02253(16) Uani 1 1 d
H4A H 0.3800(9) 0.4560(6) 0.6147(8) 0.030(3) Uiso 1 1 d
H4B H 0.4225(10) 0.4088(6) 0.5314(8) 0.033(3) Uiso 1 1 d
H4C H 0.4906(10) 0.4046(6) 0.6349(8) 0.030(3) Uiso 1 1 d
C5 C 0.25157(8) 0.39543(5) 0.86203(6) 0.02771(19) Uani 1 1 d
H5A H 0.2037(10) 0.4356(6) 0.8835(8) 0.035(3) Uiso 1 1 d
H5B H 0.3293(11) 0.3952(6) 0.8977(9) 0.040(3) Uiso 1 1 d
H5C H 0.2138(11) 0.3515(7) 0.8782(9) 0.041(3) Uiso 1 1 d
C6 C 0.04195(7) 0.40910(5) 0.55272(7) 0.02541(18) Uani 1 1 d
H6A H -0.0007(10) 0.3639(6) 0.5629(8) 0.035(3) Uiso 1 1 d
H6B H 0.0482(10) 0.4145(6) 0.4824(8) 0.034(3) Uiso 1 1 d
H6C H -0.0028(9) 0.4489(6) 0.5748(8) 0.032(3) Uiso 1 1 d
C7 C 0.31292(7) 0.09064(4) 0.72655(6) 0.02141(16) Uani 1 1 d
H7A H 0.3911(10) 0.0879(6) 0.7640(8) 0.033(3) Uiso 1 1 d
H7B H 0.2664(9) 0.0470(6) 0.7405(8) 0.028(3) Uiso 1 1 d
C8 C 0.13902(7) 0.15820(4) 0.70203(6) 0.01974(15) Uani 1 1 d
H8A H 0.1000(9) 0.2020(6) 0.7209(7) 0.027(3) Uiso 1 1 d
H8B H 0.0894(10) 0.1174(6) 0.7182(8) 0.033(3) Uiso 1 1 d
C9 C 0.21349(7) 0.09724(4) 0.57201(6) 0.01947(15) Uani 1 1 d
H9A H 0.1694(9) 0.0530(5) 0.5856(7) 0.024(3) Uiso 1 1 d
H9B H 0.2214(9) 0.0999(5) 0.5032(8) 0.025(3) Uiso 1 1 d
C10 C 0.40576(7) 0.14839(4) 0.60025(6) 0.02170(16) Uani 1 1 d
H10A H 0.3792(9) 0.1965(6) 0.6156(7) 0.025(3) Uiso 1 1 d
H10B H 0.4140(10) 0.1451(6) 0.5304(8) 0.034(3) Uiso 1 1 d
H10C H 0.4819(10) 0.1401(6) 0.6352(8) 0.031(3) Uiso 1 1 d
C11 C 0.23983(9) 0.15157(6) 0.85826(6) 0.0301(2) Uani 1 1 d
H11A H 0.1979(11) 0.1944(7) 0.8784(9) 0.044(3) Uiso 1 1 d
H11B H 0.3178(11) 0.1481(7) 0.8953(9) 0.045(3) Uiso 1 1 d
H11C H 0.1922(12) 0.1111(7) 0.8759(9) 0.050(4) Uiso 1 1 d
C12 C 0.03567(7) 0.16304(5) 0.54624(6) 0.02314(17) Uani 1 1 d
H12A H 0.0433(10) 0.1632(6) 0.4761(9) 0.036(3) Uiso 1 1 d
H12B H -0.0024(10) 0.2072(6) 0.5634(8) 0.031(3) Uiso 1 1 d
H12C H -0.0150(10) 0.1228(6) 0.5614(8) 0.035(3) Uiso 1 1 d
C13 C 0.35366(7) 0.46984(4) 0.29706(6) 0.02130(16) Uani 1 1 d
H13A H 0.4314(9) 0.4704(5) 0.3348(7) 0.025(3) Uiso 1 1 d
H13B H 0.3091(9) 0.4271(6) 0.3152(7) 0.025(3) Uiso 1 1 d
C14 C 0.17846(7) 0.53538(4) 0.26626(5) 0.01873(15) Uani 1 1 d
H14A H 0.1281(9) 0.4938(6) 0.2865(7) 0.026(3) Uiso 1 1 d
H14B H 0.1368(8) 0.5784(5) 0.2806(7) 0.021(2) Uiso 1 1 d
C15 C 0.25321(7) 0.46803(4) 0.14295(6) 0.02244(16) Uani 1 1 d
H15A H 0.2084(9) 0.4247(6) 0.1620(7) 0.026(3) Uiso 1 1 d
H15B H 0.2605(9) 0.4669(6) 0.0743(8) 0.031(3) Uiso 1 1 d
C16 C 0.44491(7) 0.52032(5) 0.16406(6) 0.02300(17) Uani 1 1 d
H16A H 0.4534(9) 0.5126(6) 0.0952(8) 0.030(3) Uiso 1 1 d
H16B H 0.5202(9) 0.5159(6) 0.2008(8) 0.029(3) Uiso 1 1 d
H16C H 0.4172(9) 0.5686(6) 0.1717(7) 0.027(3) Uiso 1 1 d
C17 C 0.27975(8) 0.53822(5) 0.42263(6) 0.02503(18) Uani 1 1 d
H17A H 0.2388(10) 0.5810(6) 0.4357(8) 0.032(3) Uiso 1 1 d
H17B H 0.3575(10) 0.5392(6) 0.4609(8) 0.034(3) Uiso 1 1 d
H17C H 0.2343(10) 0.4993(6) 0.4463(8) 0.035(3) Uiso 1 1 d
C18 C 0.07587(7) 0.53365(5) 0.11033(6) 0.02589(18) Uani 1 1 d
H18A H 0.0255(10) 0.4947(6) 0.1271(8) 0.037(3) Uiso 1 1 d
H18B H 0.0839(10) 0.5305(6) 0.0420(9) 0.037(3) Uiso 1 1 d
H18C H 0.0356(10) 0.5791(6) 0.1218(8) 0.034(3) Uiso 1 1 d
C19 C 0.23337(7) 0.22366(4) 0.36635(6) 0.01816(15) Uani 1 1 d
H19A H 0.2681(9) 0.1761(6) 0.3524(7) 0.024(2) Uiso 1 1 d
H19B H 0.2252(10) 0.2281(6) 0.4354(8) 0.030(3) Uiso 1 1 d
C20 C 0.31657(7) 0.27742(4) 0.23525(6) 0.01840(15) Uani 1 1 d
H20A H 0.3640(8) 0.3172(5) 0.2153(7) 0.019(2) Uiso 1 1 d
H20B H 0.3589(9) 0.2317(6) 0.2204(8) 0.030(3) Uiso 1 1 d
C21 C 0.13081(7) 0.22177(4) 0.21249(6) 0.01900(15) Uani 1 1 d
H21A H 0.0528(9) 0.2249(5) 0.1761(8) 0.026(3) Uiso 1 1 d
H21B H 0.1681(8) 0.1746(5) 0.2002(7) 0.021(2) Uiso 1 1 d
C22 C 0.05034(7) 0.28637(4) 0.33933(6) 0.02062(16) Uani 1 1 d
H22A H 0.0395(10) 0.2845(6) 0.4076(8) 0.034(3) Uiso 1 1 d
H22B H -0.0269(10) 0.2840(5) 0.3029(8) 0.028(3) Uiso 1 1 d
H22C H 0.0848(9) 0.3331(6) 0.3236(7) 0.026(3) Uiso 1 1 d
C23 C 0.42070(7) 0.27938(5) 0.39059(6) 0.02316(17) Uani 1 1 d
H23A H 0.4640(10) 0.2354(6) 0.3770(8) 0.034(3) Uiso 1 1 d
H23B H 0.4131(10) 0.2815(6) 0.4585(9) 0.035(3) Uiso 1 1 d
H23C H 0.4670(10) 0.3205(6) 0.3718(8) 0.035(3) Uiso 1 1 d
C24 C 0.21342(8) 0.27534(5) 0.07960(6) 0.02622(18) Uani 1 1 d
H24A H 0.2622(10) 0.3151(6) 0.0604(8) 0.031(3) Uiso 1 1 d
H24B H 0.1360(11) 0.2778(6) 0.0445(9) 0.041(3) Uiso 1 1 d
H24C H 0.2517(11) 0.2316(7) 0.0626(9) 0.040(3) Uiso 1 1 d

loop_
_atom_site_aniso_label
_atom_site_aniso_U_11
_atom_site_aniso_U_22
_atom_site_aniso_U_33
_atom_site_aniso_U_23
_atom_site_aniso_U_13
_atom_site_aniso_U_12
N1 0.0175(3) 0.0185(3) 0.0221(3) 0.0000(2) 0.0022(2) 0.0007(2)
N2 0.0195(3) 0.0197(3) 0.0183(3) -0.0005(2) 0.0021(2) 0.0011(2)
N3 0.0170(3) 0.0205(3) 0.0196(3) -0.0002(2) 0.0014(2) 0.0018(2)
N4 0.0186(3) 0.0186(3) 0.0217(3) -0.0004(2) 0.0023(2) -0.0004(2)
N5 0.0208(3) 0.0227(3) 0.0172(3) -0.0006(2) 0.0032(2) -0.0016(3)
N6 0.0171(3) 0.0201(3) 0.0181(3) 0.0010(2) 0.0024(2) 0.0001(2)
N7 0.0233(3) 0.0178(3) 0.0236(3) -0.0009(2) 0.0051(3) 0.0004(2)
N8 0.0185(3) 0.0186(3) 0.0162(3) 0.0001(2) 0.0016(2) 0.0001(2)
N9 0.0187(3) 0.0199(3) 0.0175(3) -0.0002(2) 0.0006(2) -0.0020(2)
N10 0.0175(3) 0.0174(3) 0.0190(3) 0.0004(2) 0.0031(2) -0.0005(2)
N11 0.0166(3) 0.0184(3) 0.0173(3) 0.0001(2) 0.0022(2) -0.0016(2)
N12 0.0201(3) 0.0198(3) 0.0153(3) 0.0004(2) 0.0024(2) -0.0018(2)
C1 0.0207(4) 0.0178(4) 0.0219(4) 0.0025(3) 0.0017(3) 0.0021(3)
C2 0.0179(3) 0.0202(4) 0.0207(4) 0.0001(3) 0.0033(3) 0.0002(3)
C3 0.0186(4) 0.0199(4) 0.0211(4) -0.0024(3) 0.0016(3) 0.0008(3)
C4 0.0197(4) 0.0232(4) 0.0250(4) 0.0018(3) 0.0036(3) -0.0006(3)
C5 0.0302(4) 0.0339(5) 0.0192(4) 0.0009(3) 0.0033(3) -0.0008(4)
C6 0.0191(4) 0.0299(4) 0.0266(4) 0.0004(3) -0.0008(3) 0.0028(3)
C7 0.0223(4) 0.0193(4) 0.0224(4) 0.0030(3) 0.0011(3) 0.0002(3)
C8 0.0190(4) 0.0211(4) 0.0197(4) 0.0005(3) 0.0048(3) -0.0011(3)
C9 0.0197(4) 0.0184(4) 0.0204(4) -0.0022(3) 0.0021(3) -0.0008(3)
C10 0.0194(4) 0.0220(4) 0.0241(4) -0.0011(3) 0.0048(3) -0.0015(3)
C11 0.0290(4) 0.0440(6) 0.0175(4) -0.0001(4) 0.0039(3) -0.0051(4)
C12 0.0186(4) 0.0265(4) 0.0241(4) 0.0044(3) 0.0010(3) -0.0005(3)
C13 0.0227(4) 0.0175(4) 0.0238(4) 0.0027(3) 0.0029(3) 0.0014(3)
C14 0.0177(3) 0.0194(4) 0.0193(4) 0.0006(3) 0.0027(3) -0.0010(3)
C15 0.0258(4) 0.0191(4) 0.0225(4) -0.0042(3) 0.0028(3) -0.0032(3)
C16 0.0217(4) 0.0220(4) 0.0262(4) 0.0002(3) 0.0068(3) 0.0005(3)
C17 0.0261(4) 0.0317(5) 0.0175(4) 0.0012(3) 0.0031(3) -0.0016(3)
C18 0.0208(4) 0.0316(5) 0.0243(4) 0.0028(3) -0.0025(3) -0.0062(3)
C19 0.0180(3) 0.0174(3) 0.0193(4) 0.0028(3) 0.0024(3) -0.0002(3)
C20 0.0184(3) 0.0192(4) 0.0182(3) -0.0005(3) 0.0046(3) -0.0003(3)
C21 0.0208(4) 0.0173(4) 0.0189(4) -0.0014(3) 0.0020(3) -0.0022(3)
C22 0.0190(4) 0.0215(4) 0.0217(4) -0.0004(3) 0.0036(3) 0.0014(3)
C23 0.0176(4) 0.0284(4) 0.0232(4) -0.0011(3) 0.0007(3) 0.0002(3)
C24 0.0293(4) 0.0325(5) 0.0173(4) -0.0008(3) 0.0043(3) -0.0003(4)

loop_
_atom_type_symbol
_atom_type_description
_atom_type_scat_dispersion_real
_atom_type_scat_dispersion_imag
_atom_type_scat_source
C C 0.0033 0.0016 'International Tables Vol C Tables 4.2.6.8 and 6.1.1.4'
H H 0.0000 0.0000 'International Tables Vol C Tables 4.2.6.8 and 6.1.1.4'
N N 0.0061 0.0033 'International Tables Vol C Tables 4.2.6.8 and 6.1.1.4'

loop_
_geom_angle_atom_site_label_1
_geom_angle_atom_site_label_2
_geom_angle_atom_site_label_3
_geom_angle
C3 N1 C1 109.01(6)
C3 N1 C4 112.49(6)
C1 N1 C4 112.41(6)
C5 N2 C2 110.13(6)
C5 N2 C1 110.52(7)
C2 N2 C1 108.95(6)
C2 N3 C6 110.11(6)
C2 N3 C3 109.02(6)
C6 N3 C3 110.43(6)
C7 N4 C9 108.56(6)
C7 N4 C10 112.01(6)
C9 N4 C10 112.23(6)
C11 N5 C8 109.85(6)
C11 N5 C7 110.47(7)
C8 N5 C7 108.94(6)
C8 N6 C12 109.86(6)
C8 N6 C9 109.51(6)
C12 N6 C9 110.32(6)
C15 N7 C13 108.46(6)
C15 N7 C16 112.29(7)
C13 N7 C16 112.54(7)
C17 N8 C14 110.23(6)
C17 N8 C13 111.00(6)
C14 N8 C13 108.97(6)
C14 N9 C18 110.09(6)
C14 N9 C15 108.91(6)
C18 N9 C15 110.51(7)
C21 N10 C19 108.74(6)
C21 N10 C22 112.26(6)
C19 N10 C22 112.58(6)
C20 N11 C23 110.04(6)
C20 N11 C19 109.22(6)
C23 N11 C19 110.58(6)
C24 N12 C20 110.08(6)
C24 N12 C21 110.41(6)
C20 N12 C21 109.32(6)
N1 C1 N2 111.77(6)
N1 C1 H1A 109.2(6)
N2 C1 H1A 108.5(6)
N1 C1 H1B 108.0(6)
N2 C1 H1B 110.4(6)
H1A C1 H1B 108.9(8)
N3 C2 N2 110.38(6)
N3 C2 H2A 111.1(6)
N2 C2 H2A 109.8(6)
N3 C2 H2B 109.3(6)
N2 C2 H2B 108.2(6)
H2A C2 H2B 108.0(8)
N1 C3 N3 111.73(6)
N1 C3 H3A 107.0(6)
N3 C3 H3A 110.8(6)
N1 C3 H3B 109.4(6)
N3 C3 H3B 107.3(6)
H3A C3 H3B 110.6(9)
N1 C4 H4A 114.2(6)
N1 C4 H4B 109.2(6)
H4A C4 H4B 106.9(9)
N1 C4 H4C 108.8(6)
H4A C4 H4C 109.7(9)
H4B C4 H4C 107.8(9)
N2 C5 H5A 109.1(7)
N2 C5 H5B 110.1(7)
H5A C5 H5B 110.7(9)
N2 C5 H5C 112.7(7)
H5A C5 H5C 107.7(9)
H5B C5 H5C 106.5(10)
N3 C6 H6A 111.5(7)
N3 C6 H6B 110.3(7)
H6A C6 H6B 108.0(9)
N3 C6 H6C 108.9(6)
H6A C6 H6C 109.1(9)
H6B C6 H6C 108.9(9)
N4 C7 N5 111.65(6)
N4 C7 H7A 109.4(6)
N5 C7 H7A 108.8(6)
N4 C7 H7B 108.3(6)
N5 C7 H7B 109.8(6)
H7A C7 H7B 108.9(9)
N6 C8 N5 110.57(6)
N6 C8 H8A 109.2(6)
N5 C8 H8A 108.5(6)
N6 C8 H8B 110.6(6)
N5 C8 H8B 110.4(6)
H8A C8 H8B 107.5(9)
N4 C9 N6 111.91(6)
N4 C9 H9A 107.1(6)
N6 C9 H9A 110.6(6)
N4 C9 H9B 109.9(6)
N6 C9 H9B 108.3(6)
H9A C9 H9B 109.0(8)
N4 C10 H10A 114.2(6)
N4 C10 H10B 107.8(7)
H10A C10 H10B 109.4(9)
N4 C10 H10C 108.2(6)
H10A C10 H10C 108.7(9)
H10B C10 H10C 108.4(9)
N5 C11 H11A 110.5(7)
N5 C11 H11B 109.8(7)
H11A C11 H11B 110.2(10)
N5 C11 H11C 112.6(8)
H11A C11 H11C 105.1(10)
H11B C11 H11C 108.4(10)
N6 C12 H12A 110.0(7)
N6 C12 H12B 108.3(7)
H12A C12 H12B 108.8(9)
N6 C12 H12C 112.7(7)
H12A C12 H12C 108.9(9)
H12B C12 H12C 108.1(9)
N7 C13 N8 111.62(6)
N7 C13 H13A 110.1(6)
N8 C13 H13A 107.6(6)
N7 C13 H13B 108.1(6)
N8 C13 H13B 110.0(6)
H13A C13 H13B 109.4(8)
N9 C14 N8 110.56(6)
N9 C14 H14A 110.5(6)
N8 C14 H14A 110.6(6)
N9 C14 H14B 109.1(6)
N8 C14 H14B 109.9(6)
H14A C14 H14B 106.0(8)
N7 C15 N9 111.73(6)
N7 C15 H15A 107.6(6)
N9 C15 H15A 110.1(6)
N7 C15 H15B 109.8(6)
N9 C15 H15B 108.0(6)
H15A C15 H15B 109.6(8)
N7 C16 H16A 108.0(6)
N7 C16 H16B 108.9(6)
H16A C16 H16B 109.6(9)
N7 C16 H16C 114.3(6)
H16A C16 H16C 108.0(9)
H16B C16 H16C 108.0(9)
N8 C17 H17A 109.0(7)
N8 C17 H17B 111.1(6)
H17A C17 H17B 108.4(9)
N8 C17 H17C 113.8(7)
H17A C17 H17C 106.1(9)
H17B C17 H17C 108.3(9)
N9 C18 H18A 113.3(7)
N9 C18 H18B 109.9(7)
H18A C18 H18B 107.7(9)
N9 C18 H18C 110.0(7)
H18A C18 H18C 108.2(9)
H18B C18 H18C 107.6(9)
N10 C19 N11 111.54(6)
N10 C19 H19A 106.4(6)
N11 C19 H19A 111.6(6)
N10 C19 H19B 108.7(6)
N11 C19 H19B 108.5(6)
H19A C19 H19B 110.1(8)
N11 C20 N12 110.41(6)
N11 C20 H20A 109.6(6)
N12 C20 H20A 109.2(6)
N11 C20 H20B 109.8(6)
N12 C20 H20B 110.6(6)
H20A C20 H20B 107.2(8)
N10 C21 N12 111.51(6)
N10 C21 H21A 109.4(6)
N12 C21 H21A 108.2(6)
N10 C21 H21B 106.9(5)
N12 C21 H21B 110.6(6)
H21A C21 H21B 110.2(8)
N10 C22 H22A 109.2(7)
N10 C22 H22B 108.8(6)
H22A C22 H22B 108.0(9)
N10 C22 H22C 114.2(6)
H22A C22 H22C 109.8(9)
H22B C22 H22C 106.6(8)
N11 C23 H23A 112.4(7)
N11 C23 H23B 109.7(7)
H23A C23 H23B 108.5(9)
N11 C23 H23C 108.9(7)
H23A C23 H23C 108.0(9)
H23B C23 H23C 109.4(9)
N12 C24 H24A 109.1(6)
N12 C24 H24B 109.2(7)
H24A C24 H24B 110.1(9)
N12 C24 H24C 112.2(7)
H24A C24 H24C 107.1(9)
H24B C24 H24C 109.2(10)

loop_
_geom_bond_atom_site_label_1
_geom_bond_atom_site_label_2
_geom_bond_distance
N1 C3 1.4522(10)
N1 C1 1.4542(10)
N1 C4 1.4651(10)
N2 C5 1.4559(10)
N2 C2 1.4573(10)
N2 C1 1.4747(10)
N3 C2 1.4552(10)
N3 C6 1.4570(10)
N3 C3 1.4746(10)
N4 C7 1.4534(10)
N4 C9 1.4537(10)
N4 C10 1.4707(10)
N5 C11 1.4567(10)
N5 C8 1.4606(10)
N5 C7 1.4706(10)
N6 C8 1.4602(10)
N6 C12 1.4630(10)
N6 C9 1.4698(10)
N7 C15 1.4509(11)
N7 C13 1.4538(10)
N7 C16 1.4694(10)
N8 C17 1.4551(10)
N8 C14 1.4569(10)
N8 C13 1.4729(10)
N9 C14 1.4557(10)
N9 C18 1.4591(10)
N9 C15 1.4724(10)
N10 C21 1.4525(10)
N10 C19 1.4556(10)
N10 C22 1.4656(10)
N11 C20 1.4578(10)
N11 C23 1.4582(10)
N11 C19 1.4726(10)
N12 C24 1.4554(10)
N12 C20 1.4588(10)
N12 C21 1.4729(10)
C1 H1A 0.998(11)
C1 H1B 1.005(10)
C2 H2A 1.026(11)
C2 H2B 1.002(10)
C3 H3A 1.005(11)
C3 H3B 0.977(11)
C4 H4A 0.992(11)
C4 H4B 0.985(11)
C4 H4C 0.980(11)
C5 H5A 1.006(12)
C5 H5B 0.988(13)
C5 H5C 0.979(13)
C6 H6A 1.008(12)
C6 H6B 1.002(12)
C6 H6C 0.983(11)
C7 H7A 1.004(12)
C7 H7B 1.018(11)
C8 H8A 0.995(11)
C8 H8B 1.004(12)
C9 H9A 1.011(10)
C9 H9B 0.982(11)
C10 H10A 0.994(11)
C10 H10B 0.997(12)
C10 H10C 0.980(11)
C11 H11A 1.002(13)
C11 H11B 1.000(13)
C11 H11C 0.991(14)
C12 H12A 0.997(12)
C12 H12B 0.987(11)
C12 H12C 0.999(12)
C13 H13A 1.000(11)
C13 H13B 1.007(11)
C14 H14A 1.037(11)
C14 H14B 0.980(10)
C15 H15A 1.022(11)
C15 H15B 0.976(11)
C16 H16A 0.992(11)
C16 H16B 0.974(11)
C16 H16C 0.981(11)
C17 H17A 0.967(11)
C17 H17B 1.004(12)
C17 H17C 0.984(12)
C18 H18A 0.985(12)
C18 H18B 0.975(12)
C18 H18C 1.000(12)
C19 H19A 1.015(10)
C19 H19B 0.987(11)
C20 H20A 0.991(10)
C20 H20B 1.028(11)
C21 H21A 0.997(11)
C21 H21B 1.016(10)
C22 H22A 0.980(12)
C22 H22B 0.988(11)
C22 H22C 1.006(11)
C23 H23A 1.001(12)
C23 H23B 0.967(12)
C23 H23C 0.997(12)
C24 H24A 0.995(11)
C24 H24B 0.982(13)
C24 H24C 0.982(13)
